data_4038787
loop_
_publ_author_name
'Aksenov, Nicolai A.'
'Aksenov, Dmitrii A.'
'Skomorokhov, Anton A.'
'Prityko, Lidiya A.'
'Aksenov, Alexander V.'
'Griaznov, Georgii D.'
'Rubin, Michael'

_publ_section_title
;
 Synthesis of 2-(1<i>H</i>-Indol-2-yl)acetamides via Br\/onsted
 Acid-Assisted Cyclization Cascade.
;
_journal_issue 19
_journal_name_full 'The Journal of organic chemistry'
_journal_page_first 12128
_journal_page_last 12146
_journal_paper_doi 10.1021/acs.joc.0c01344
_journal_volume 85
_journal_year 2020
_chemical_formula_moiety 'C16 H16 N2'
_chemical_formula_sum 'C16 H16 N2'
_chemical_formula_weight 236.31
_chemical_name_systematic 2-(1H-indol-2-yl)-2-phenylethan-1-amine
_space_group_crystal_system orthorhombic
_space_group_IT_number 61
_space_group_name_Hall '-P 2ac 2ab'
_space_group_name_H-M_alt 'P b c a'
_atom_sites_solution_hydrogens mixed
_atom_sites_solution_primary dual
_audit_creation_date 2020-08-09
_audit_creation_method
;
Olex2 1.3
(compiled 2020.07.16 svn.r6f6c53a7 for OlexSys, GUI svn.r6139)
;
_cell_angle_alpha 90
_cell_angle_beta 90
_cell_angle_gamma 90
_cell_formula_units_Z 8
_cell_length_a 11.62377(13)
_cell_length_b 11.62379(12)
_cell_length_c 19.3359(2)
_cell_measurement_reflns_used 15499
_cell_measurement_temperature 293(2)
_cell_measurement_theta_max 75.7520
_cell_measurement_theta_min 3.7710
_cell_volume 2612.52(5)
_computing_cell_refinement 'CrysAlisPro 1.171.40.67a (Rigaku OD, 2019)'
_computing_data_collection 'CrysAlisPro 1.171.40.67a (Rigaku OD, 2019)'
_computing_data_reduction 'CrysAlisPro 1.171.40.67a (Rigaku OD, 2019)'
_computing_molecular_graphics 'Olex2 1.3 (Dolomanov et al., 2009)'
_computing_publication_material 'Olex2 1.3 (Dolomanov et al., 2009)'
_computing_structure_refinement 'SHELXL 2018/3 (Sheldrick, 2015)'
_computing_structure_solution 'SHELXT  (Sheldrick, 2015)'
_diffrn_ambient_temperature 293(2)
_diffrn_detector 'CCD plate'
_diffrn_detector_area_resol_mean 5.2529
_diffrn_detector_type AtlasS2
_diffrn_measured_fraction_theta_full 1.000
_diffrn_measured_fraction_theta_max 0.990
_diffrn_measurement_details
;
List of Runs (angles in degrees, time in seconds):

  # Type    Start    End  Width  t~exp~   \w     \q     \k     \f   Frames
--------------------------------------------------------------------------
  1  \w    -21.00  74.00   1.00    3.30    --   41.72 -77.00  60.00   95
  2  \w      8.00  42.00   1.00    3.30    --   41.72  81.00  94.22   34
  3  \w    -21.00  74.00   1.00    3.30    --   41.72 -77.00 -30.00   95
  4  \w     84.00 178.00   1.00   13.22    --  112.00  30.00   0.00   94
  5  \w     84.00 178.00   1.00   13.22    --  112.00  30.00  90.00   94
  6  \w    103.00 178.00   1.00   13.22    --  112.00  77.00 120.00   75
  7  \w     83.00 178.00   1.00   13.22    --  112.00  61.00 -30.00   95
  8  \w     36.00 109.00   1.00   13.22    --  112.00-111.00 -30.00   73
  9  \w     36.00 140.00   1.00   13.22    --  112.00 -30.00 120.00  104
 10  \w    104.00 178.00   1.00   13.22    --  112.00 111.00 120.00   74
 11  \w     36.00 109.00   1.00   13.22    --  112.00-111.00  60.00   73
 12  \w     30.00 106.00   1.00   13.22    --  112.00 -95.00 -30.00   76
 13  \w      8.00  42.00   1.00    3.30    --   41.72  81.00   4.57   34
 14  \w      8.00  42.00   1.00    3.30    --   41.72  82.00 -81.69   34
 15  \w      9.00  42.00   1.00    3.30    --   41.72  80.00-175.26   33
 16  \w     83.00 178.00   1.00   13.22    --  112.00  61.00-180.00   95
 17  \w     30.00 106.00   1.00   13.22    --  112.00 -95.00 150.00   76
 18  \w     39.00  64.00   1.00   13.22    --  112.00 -45.00  30.00   25
 19  \w     59.00 178.00   1.00   13.22    --  112.00  15.00 -90.00  119
 20  \w     41.00  66.00   1.00    3.30    --   41.60 -38.00 -30.00   25
 21  \w     41.00  67.00   1.00   13.22    --  112.00 -95.00 -90.00   26
 22  \w    146.00 172.00   1.00   13.22    --  112.00 111.00 -60.00   26
 23  \w   -116.00 -17.00   1.00    3.30    --  -41.60 -38.00  30.00   99
 24  \w   -116.00 -17.00   1.00    3.30    --  -41.60 -38.00 -60.00   99
 25  \w   -114.00 -13.00   1.00    3.30    --  -41.60 -57.00 150.00  101
 26  \w      6.00  35.00   1.00    3.30    --   41.60 -99.00-150.00   29
 27  \w   -116.00 -17.00   1.00    3.30    --  -41.60 -38.00-150.00   99
 28  \w   -115.00 -61.00   1.00    3.30    --  -41.60-150.00  37.00   54
 29  \w   -114.00 -13.00   1.00    3.30    --  -41.60 -57.00 120.00  101
 30  \w   -114.00 -13.00   1.00    3.30    --  -41.60 -57.00   0.00  101
 31  \w   -114.00 -89.00   1.00    3.30    --  -41.60 -57.00 -90.00   25
 32  \w      6.00  82.00   1.00    3.30    --   41.60 -99.00 -90.00   76
;
_diffrn_measurement_device 'four-circle diffractometer'
_diffrn_measurement_device_type 'SuperNova, Dual, Cu at home/near, AtlasS2'
_diffrn_measurement_method '\w scans'
_diffrn_orient_matrix_type 'CrysAlisPro convention (1999,Acta A55,543-557)'
_diffrn_orient_matrix_UB_11 0.1110486000
_diffrn_orient_matrix_UB_12 0.0308656000
_diffrn_orient_matrix_UB_13 0.0393413000
_diffrn_orient_matrix_UB_21 -0.0665015000
_diffrn_orient_matrix_UB_22 -0.0036064000
_diffrn_orient_matrix_UB_23 0.0688840000
_diffrn_orient_matrix_UB_31 0.0284596000
_diffrn_orient_matrix_UB_32 -0.1288370000
_diffrn_orient_matrix_UB_33 0.0074832000
_diffrn_radiation_monochromator mirror
_diffrn_radiation_probe x-ray
_diffrn_radiation_type 'Cu K\a'
_diffrn_radiation_wavelength 1.54184
_diffrn_reflns_av_R_equivalents 0.0157
_diffrn_reflns_av_unetI/netI 0.0057
_diffrn_reflns_Laue_measured_fraction_full 1.000
_diffrn_reflns_Laue_measured_fraction_max 0.990
_diffrn_reflns_limit_h_max 14
_diffrn_reflns_limit_h_min -14
_diffrn_reflns_limit_k_max 12
_diffrn_reflns_limit_k_min -14
_diffrn_reflns_limit_l_max 24
_diffrn_reflns_limit_l_min -24
_diffrn_reflns_number 31528
_diffrn_reflns_point_group_measured_fraction_full 1.000
_diffrn_reflns_point_group_measured_fraction_max 0.990
_diffrn_reflns_theta_full 67.684
_diffrn_reflns_theta_max 76.476
_diffrn_reflns_theta_min 4.574
_diffrn_source 'micro-focus sealed X-ray tube'
_diffrn_source_type 'SuperNova (Cu) X-ray Source'
_exptl_absorpt_coefficient_mu 0.550
_exptl_absorpt_correction_T_max 0.949
_exptl_absorpt_correction_T_min 0.867
_exptl_absorpt_correction_type analytical
_exptl_absorpt_process_details
;
CrysAlisPro 1.171.40.67a (Rigaku Oxford Diffraction, 2019)
Analytical numeric absorption correction using a multifaceted crystal
			model based on expressions derived by R.C. Clark & J.S. Reid.
(Clark, R. C. & Reid, J. S. (1995). Acta Cryst. A51, 887-897)
Empirical absorption correction using spherical harmonics,
 implemented in SCALE3 ABSPACK scaling algorithm.
;
_exptl_crystal_colour 'clear light colourless'
_exptl_crystal_colour_lustre clear
_exptl_crystal_colour_modifier light
_exptl_crystal_colour_primary colourless
_exptl_crystal_density_diffrn 1.202
_exptl_crystal_description block
_exptl_crystal_F_000 1008
_exptl_crystal_preparation 'Compound was prepared by reduction of acetamide with LAH'
_exptl_crystal_recrystallization_method 'Crystal was prepared by evaporation of chloroform solution'
_exptl_crystal_size_max 0.421
_exptl_crystal_size_mid 0.232
_exptl_crystal_size_min 0.121
_refine_diff_density_max 0.229
_refine_diff_density_min -0.164
_refine_diff_density_rms 0.027
_refine_ls_extinction_method none
_refine_ls_goodness_of_fit_ref 1.046
_refine_ls_hydrogen_treatment mixed
_refine_ls_matrix_type full
_refine_ls_number_parameters 235
_refine_ls_number_reflns 2722
_refine_ls_number_restraints 0
_refine_ls_restrained_S_all 1.046
_refine_ls_R_factor_all 0.0466
_refine_ls_R_factor_gt 0.0430
_refine_ls_shift/su_max 0.000
_refine_ls_shift/su_mean 0.000
_refine_ls_structure_factor_coef Fsqd
_refine_ls_weighting_details 'w=1/[\s^2^(Fo^2^)+(0.0728P)^2^+0.3851P] where P=(Fo^2^+2Fc^2^)/3'
_refine_ls_weighting_scheme calc
_refine_ls_wR_factor_gt 0.1306
_refine_ls_wR_factor_ref 0.1349
_reflns_Friedel_coverage 0.000
_reflns_number_gt 2444
_reflns_number_total 2722
_reflns_threshold_expression 'I > 2\s(I)'
_cod_data_source_file jo0c01344_si_001.cif
_cod_data_source_block anna1229_tryptamine_2
_cod_depositor_comments 'Adding full bibliography for 4038787.cif.'
_cod_database_code 4038787
_shelx_shelxl_version_number 2018/3
_chemical_oxdiff_formula C16H16N2
_shelx_space_group_comment
;
The symmetry employed for this shelxl refinement is uniquely defined
by the following loop, which should always be used as a source of
symmetry information in preference to the above space-group names.
They are only intended as comments.
;
_reflns_odcompleteness_completeness 98.10
_reflns_odcompleteness_iscentric 1
_reflns_odcompleteness_theta 77.17
_olex2_refinement_description
;
1. Fixed Uiso
 At 1.2 times of:
  All C(H) groups, All C(H,H) groups, All N(H,H) groups
2. Others
 Sof(C17)=Sof(H17)=Sof(C18)=Sof(H18A)=Sof(H18B)=Sof(N2)=1-FVAR(1)
 Sof(N3)=Sof(C9)=Sof(H9)=Sof(C10)=Sof(H10A)=Sof(H10B)=FVAR(1)
 Sof(C19)=Sof(C24)=Sof(H24)=Sof(C23)=Sof(H23)=Sof(C22)=Sof(H22)=Sof(C21)=
 Sof(H21)=Sof(C20)=Sof(H20)=1-FVAR(2)
 Sof(C11)=Sof(C12)=Sof(H12)=Sof(C13)=Sof(H13)=Sof(C14)=Sof(H14)=Sof(C15)=
 Sof(H15)=Sof(C16)=Sof(H16)=FVAR(2)
 Sof(H3A)=1-FVAR(3)
 Sof(H2A)=FVAR(3)
 Fixed Sof: H2B(0.1) H3B(0.9)
3.a Ternary CH refined with riding coordinates:
 C9(H9), C17(H17)
3.b Secondary CH2 refined with riding coordinates:
 C10(H10A,H10B), C18(H18A,H18B)
3.c Aromatic/amide H refined with riding coordinates:
 C12(H12), C13(H13), C14(H14), C15(H15), C16(H16), C2(H2), C7(H7), C4(H4),
 C5(H5), C6(H6), C24(H24), C23(H23), C22(H22), C21(H21), C20(H20)
3.d Fitted hexagon refined as free rotating group:
 C11(C12,C13,C14,C15,C16), C19(C24,C23,C22,C21,C20)
3.e X=CH2 refined with riding coordinates:
 N2(H2A,H2B)
;
_olex2_date_sample_data_collection 2020-08-05
_olex2_exptl_crystal_mounting_method 'Mounted by acrylic glue on the glass stick'
_olex2_submission_special_instructions 'No special instructions were received'
_oxdiff_exptl_absorpt_empirical_details
;
Empirical correction (ABSPACK) includes:
- Absorption correction using spherical harmonics
- Frame scaling
;
_oxdiff_exptl_absorpt_empirical_full_max 1.325
_oxdiff_exptl_absorpt_empirical_full_min 0.714

loop_
_space_group_symop_operation_xyz
'x, y, z'
'-x+1/2, -y, z+1/2'
'-x, y+1/2, -z+1/2'
'x+1/2, -y+1/2, -z'
'-x, -y, -z'
'x-1/2, y, -z-1/2'
'x, -y-1/2, z-1/2'
'-x-1/2, y-1/2, z'

loop_
_atom_site_label
_atom_site_type_symbol
_atom_site_fract_x
_atom_site_fract_y
_atom_site_fract_z
_atom_site_U_iso_or_equiv
_atom_site_adp_type
_atom_site_occupancy
_atom_site_site_symmetry_order
_atom_site_calc_flag
_atom_site_refinement_flags_posn
_atom_site_refinement_flags_adp
_atom_site_refinement_flags_occupancy
_atom_site_disorder_assembly
_atom_site_disorder_group
N1 N 0.42773(10) 0.33249(9) 0.66324(6) 0.0591(3) Uani 1 1 d . . . . .
C11 C 0.5902(5) 0.5355(4) 0.6514(3) 0.0444(15) Uani 0.51(3) 1 d G . P A 1
C12 C 0.5670(9) 0.6410(5) 0.6823(3) 0.0536(13) Uani 0.51(3) 1 d G . P A 1
H12 H 0.559882 0.646038 0.730083 0.064 Uiso 0.51(3) 1 calc R U P A 1
C13 C 0.5545(9) 0.7388(3) 0.6417(5) 0.0618(15) Uani 0.51(3) 1 d G . P A 1
H13 H 0.538962 0.809424 0.662328 0.074 Uiso 0.51(3) 1 calc R U P A 1
C14 C 0.5651(6) 0.7312(3) 0.5702(4) 0.0713(19) Uani 0.51(3) 1 d G . P A 1
H14 H 0.556698 0.796744 0.543062 0.086 Uiso 0.51(3) 1 calc R U P A 1
C15 C 0.5882(11) 0.6258(4) 0.5394(3) 0.0737(16) Uani 0.51(3) 1 d G . P A 1
H15 H 0.595354 0.620677 0.491551 0.088 Uiso 0.51(3) 1 calc R U P A 1
C16 C 0.6008(11) 0.5279(4) 0.5800(3) 0.0557(13) Uani 0.51(3) 1 d G . P A 1
H16 H 0.616275 0.457289 0.559306 0.067 Uiso 0.51(3) 1 calc R U P A 1
N3 N 0.79296(17) 0.49246(14) 0.75117(11) 0.0760(5) Uani 0.900(4) 1 d . . P A 1
C8 C 0.38929(12) 0.23238(11) 0.63378(6) 0.0578(3) Uani 1 1 d . . . . .
C3 C 0.48624(13) 0.16507(11) 0.61768(7) 0.0600(3) Uani 1 1 d . . . . .
C1 C 0.54481(12) 0.33079(10) 0.66680(6) 0.0562(3) Uani 1 1 d . . . . .
C2 C 0.58438(13) 0.23009(11) 0.63899(7) 0.0627(4) Uani 1 1 d . . . . .
H2 H 0.660959 0.208026 0.634739 0.075 Uiso 1 1 calc R U . . .
C9 C 0.60389(18) 0.43408(13) 0.69741(7) 0.0512(4) Uani 0.900(4) 1 d . . P A 1
H9 H 0.566258 0.451802 0.741492 0.061 Uiso 0.900(4) 1 calc R U P A 1
C7 C 0.27833(15) 0.19694(15) 0.61882(8) 0.0762(4) Uani 1 1 d . . . . .
H7 H 0.215301 0.242915 0.629480 0.091 Uiso 1 1 calc R U . . .
C4 C 0.46891(18) 0.05752(13) 0.58702(9) 0.0788(5) Uani 1 1 d . . . . .
H4 H 0.531210 0.010376 0.576653 0.095 Uiso 1 1 calc R U . . .
C10 C 0.72996(18) 0.40584(14) 0.71254(11) 0.0679(5) Uani 0.900(4) 1 d . . P A 1
H10A H 0.732848 0.334180 0.738188 0.082 Uiso 0.900(4) 1 calc R U P A 1
H10B H 0.769118 0.393314 0.668887 0.082 Uiso 0.900(4) 1 calc R U P A 1
C5 C 0.3585(2) 0.02228(15) 0.57238(10) 0.0923(6) Uani 1 1 d . . . . .
H5 H 0.346761 -0.049135 0.551874 0.111 Uiso 1 1 calc R U . . .
C6 C 0.26438(19) 0.09122(16) 0.58760(10) 0.0904(6) Uani 1 1 d . . . . .
H6 H 0.190789 0.065734 0.576574 0.108 Uiso 1 1 calc R U . . .
C17 C 0.6549(17) 0.4133(16) 0.6735(16) 0.083(6) Uani 0.100(4) 1 d . . P A 2
H17 H 0.723603 0.389453 0.647928 0.100 Uiso 0.100(4) 1 calc R U P A 2
C18 C 0.666(3) 0.419(3) 0.7468(16) 0.128(11) Uani 0.100(4) 1 d . . P A 2
H18A H 0.685270 0.344571 0.766871 0.153 Uiso 0.100(4) 1 calc R U P A 2
H18B H 0.721623 0.475967 0.761436 0.153 Uiso 0.100(4) 1 calc R U P A 2
N2 N 0.5526(12) 0.4517(9) 0.7614(5) 0.059(4) Uani 0.100(4) 1 d . . P A 2
H2A H 0.504263 0.461260 0.728192 0.070 Uiso 0.09(3) 1 calc R U P B 2
H2B H 0.531287 0.462403 0.803493 0.070 Uiso 0.1 1 calc R U P A 2
H1 H 0.3852(15) 0.3884(15) 0.6836(10) 0.084(5) Uiso 1 1 d . . . . .
C19 C 0.5960(5) 0.5429(5) 0.6500(3) 0.061(2) Uani 0.49(3) 1 d G . P A 2
C24 C 0.6343(11) 0.5370(5) 0.5820(3) 0.0595(14) Uani 0.49(3) 1 d G . P A 2
H24 H 0.668592 0.469974 0.565632 0.071 Uiso 0.49(3) 1 calc R U P A 2
C23 C 0.6214(12) 0.6312(6) 0.5384(3) 0.0761(17) Uani 0.49(3) 1 d G . P A 2
H23 H 0.647053 0.627225 0.492885 0.091 Uiso 0.49(3) 1 calc R U P A 2
C22 C 0.5702(7) 0.7313(4) 0.5628(4) 0.092(3) Uani 0.49(3) 1 d G . P A 2
H22 H 0.561567 0.794354 0.533641 0.110 Uiso 0.49(3) 1 calc R U P A 2
C21 C 0.5319(8) 0.7372(4) 0.6308(5) 0.0567(13) Uani 0.49(3) 1 d G . P A 2
H21 H 0.497622 0.804233 0.647145 0.068 Uiso 0.49(3) 1 calc R U P A 2
C20 C 0.5448(8) 0.6430(5) 0.6744(4) 0.0479(12) Uani 0.49(3) 1 d G . P A 2
H20 H 0.519160 0.646982 0.719893 0.057 Uiso 0.49(3) 1 calc R U P A 2
H3A H 0.809(2) 0.547(2) 0.7252(12) 0.103(9) Uiso 0.91(3) 1 d . . P B 1
H3B H 0.748(2) 0.520(2) 0.7783(12) 0.085(8) Uiso 0.9 1 d . . P C 1

loop_
_atom_site_aniso_label
_atom_site_aniso_U_11
_atom_site_aniso_U_22
_atom_site_aniso_U_33
_atom_site_aniso_U_23
_atom_site_aniso_U_13
_atom_site_aniso_U_12
N1 0.0705(7) 0.0464(6) 0.0604(6) -0.0010(5) 0.0068(5) 0.0024(5)
C11 0.047(3) 0.038(2) 0.048(3) -0.008(2) 0.005(2) 0.0006(18)
C12 0.047(3) 0.058(2) 0.056(2) -0.0051(16) -0.0126(17) 0.0001(16)
C13 0.058(3) 0.051(2) 0.077(3) -0.0137(17) -0.027(2) 0.0111(17)
C14 0.105(5) 0.027(3) 0.081(4) 0.017(2) -0.017(3) 0.003(2)
C15 0.106(4) 0.066(3) 0.050(2) 0.0100(18) 0.009(2) -0.007(2)
C16 0.067(3) 0.0498(19) 0.0502(18) -0.0024(13) 0.0029(17) -0.0014(17)
N3 0.0825(10) 0.0588(9) 0.0868(11) 0.0025(8) -0.0315(9) 0.0025(7)
C8 0.0746(8) 0.0496(7) 0.0493(6) 0.0041(5) 0.0047(5) -0.0037(6)
C3 0.0836(9) 0.0448(7) 0.0517(6) 0.0042(5) 0.0052(6) 0.0024(6)
C1 0.0705(8) 0.0446(6) 0.0534(6) 0.0079(5) 0.0001(5) 0.0013(5)
C2 0.0703(8) 0.0516(7) 0.0663(8) 0.0061(6) 0.0021(6) 0.0074(6)
C9 0.0636(10) 0.0449(7) 0.0450(7) 0.0011(5) 0.0020(6) 0.0051(7)
C7 0.0782(10) 0.0753(10) 0.0751(9) 0.0047(8) 0.0052(7) -0.0114(8)
C4 0.1193(13) 0.0479(7) 0.0691(9) -0.0038(7) 0.0063(9) 0.0037(8)
C10 0.0753(12) 0.0531(9) 0.0754(11) 0.0021(8) -0.0202(9) 0.0104(8)
C5 0.1427(17) 0.0602(9) 0.0740(10) -0.0110(8) 0.0013(11) -0.0258(10)
C6 0.1082(14) 0.0857(12) 0.0772(10) -0.0001(9) -0.0039(10) -0.0354(11)
C17 0.051(9) 0.067(10) 0.132(18) 0.023(11) -0.012(10) 0.011(7)
C18 0.12(2) 0.14(2) 0.12(2) 0.031(18) -0.031(18) -0.051(19)
N2 0.101(9) 0.050(6) 0.025(4) 0.000(4) 0.014(4) 0.001(5)
C19 0.071(4) 0.052(3) 0.059(4) 0.017(3) -0.020(3) -0.010(3)
C24 0.067(3) 0.0476(18) 0.064(2) -0.0025(15) 0.005(2) -0.0041(18)
C23 0.102(4) 0.063(3) 0.063(3) 0.008(2) 0.010(2) -0.001(2)
C22 0.119(7) 0.094(7) 0.062(3) 0.015(3) -0.009(3) -0.002(5)
C21 0.054(3) 0.0447(19) 0.072(3) -0.0015(15) -0.022(2) 0.0012(14)
C20 0.044(2) 0.051(2) 0.0483(18) -0.0059(15) -0.0098(15) 0.0037(14)

loop_
_atom_type_symbol
_atom_type_description
_atom_type_scat_dispersion_real
_atom_type_scat_dispersion_imag
_atom_type_scat_source
C C 0.0181 0.0091 'International Tables Vol C Tables 4.2.6.8 and 6.1.1.4'
H H 0.0000 0.0000 'International Tables Vol C Tables 4.2.6.8 and 6.1.1.4'
N N 0.0311 0.0180 'International Tables Vol C Tables 4.2.6.8 and 6.1.1.4'

loop_
_exptl_crystal_face_index_h
_exptl_crystal_face_index_k
_exptl_crystal_face_index_l
_exptl_crystal_face_perp_dist
-2 0 12 0.0950
-8 0 0 0.0581
-1 7 -1 0.2061
2 -5 9 0.1711
1 -7 -3 0.1919
-2 0 -12 0.1240
-2 6 -8 0.1818
-2 7 -5 0.1887
0 -7 6 0.1896
3 -7 -2 0.1887
4 0 -11 0.0932
0 7 -6 0.1886
8 -1 0 0.0517
5 1 9 0.0997
-7 0 6 0.0731
-3 -7 -2 0.1655
-7 0 -5 0.0775
-1 1 -12 0.1092
7 -2 -2 0.0943
7 2 -3 0.0761

loop_
_geom_angle_atom_site_label_1
_geom_angle_atom_site_label_2
_geom_angle_atom_site_label_3
_geom_angle
_geom_angle_site_symmetry_1
_geom_angle_site_symmetry_3
_geom_angle_publ_flag
C8 N1 H1 127.7(11) . . ?
C1 N1 C8 109.53(11) . . ?
C1 N1 H1 122.2(11) . . ?
C12 C11 C16 120.0 . . ?
C12 C11 C9 117.6(3) . . ?
C16 C11 C9 122.4(3) . . ?
C11 C12 H12 120.0 . . ?
C13 C12 C11 120.0 . . ?
C13 C12 H12 120.0 . . ?
C12 C13 H13 120.0 . . ?
C14 C13 C12 120.0 . . ?
C14 C13 H13 120.0 . . ?
C13 C14 H14 120.0 . . ?
C13 C14 C15 120.0 . . ?
C15 C14 H14 120.0 . . ?
C14 C15 H15 120.0 . . ?
C14 C15 C16 120.0 . . ?
C16 C15 H15 120.0 . . ?
C11 C16 H16 120.0 . . ?
C15 C16 C11 120.0 . . ?
C15 C16 H16 120.0 . . ?
C10 N3 H3A 109.1(16) . . ?
C10 N3 H3B 106.4(17) . . ?
H3A N3 H3B 104(2) . . ?
N1 C8 C3 107.64(12) . . ?
N1 C8 C7 130.03(14) . . ?
C7 C8 C3 122.31(13) . . ?
C8 C3 C2 106.35(11) . . ?
C4 C3 C8 118.41(15) . . ?
C4 C3 C2 135.24(15) . . ?
N1 C1 C2 109.17(12) . . ?
N1 C1 C9 117.65(13) . . ?
N1 C1 C17 142.3(8) . . ?
C2 C1 C9 133.17(15) . . ?
C2 C1 C17 106.0(10) . . ?
C3 C2 H2 126.3 . . ?
C1 C2 C3 107.31(13) . . ?
C1 C2 H2 126.3 . . ?
C11 C9 C1 110.4(3) . . ?
C11 C9 H9 107.8 . . ?
C11 C9 C10 112.8(3) . . ?
C1 C9 H9 107.8 . . ?
C1 C9 C10 109.95(14) . . ?
C10 C9 H9 107.8 . . ?
C8 C7 H7 121.1 . . ?
C6 C7 C8 117.80(17) . . ?
C6 C7 H7 121.1 . . ?
C3 C4 H4 120.4 . . ?
C5 C4 C3 119.18(17) . . ?
C5 C4 H4 120.4 . . ?
N3 C10 C9 115.64(15) . . ?
N3 C10 H10A 108.4 . . ?
N3 C10 H10B 108.4 . . ?
C9 C10 H10A 108.4 . . ?
C9 C10 H10B 108.4 . . ?
H10A C10 H10B 107.4 . . ?
C4 C5 H5 119.3 . . ?
C4 C5 C6 121.30(16) . . ?
C6 C5 H5 119.3 . . ?
C7 C6 C5 120.98(18) . . ?
C7 C6 H6 119.5 . . ?
C5 C6 H6 119.5 . . ?
C1 C17 H17 116.1 . . ?
C1 C17 C19 100.7(9) . . ?
C18 C17 C1 100(2) . . ?
C18 C17 H17 116.1 . . ?
C18 C17 C19 105(3) . . ?
C19 C17 H17 116.1 . . ?
C17 C18 H18A 112.3 . . ?
C17 C18 H18B 112.3 . . ?
H18A C18 H18B 109.9 . . ?
N2 C18 C17 97(2) . . ?
N2 C18 H18A 112.3 . . ?
N2 C18 H18B 112.3 . . ?
C18 N2 H2A 120.0 . . ?
C18 N2 H2B 120.0 . . ?
H2A N2 H2B 120.0 . . ?
C24 C19 C17 94.6(12) . . ?
C24 C19 C20 120.0 . . ?
C20 C19 C17 144.7(12) . . ?
C19 C24 H24 120.0 . . ?
C19 C24 C23 120.0 . . ?
C23 C24 H24 120.0 . . ?
C24 C23 H23 120.0 . . ?
C22 C23 C24 120.0 . . ?
C22 C23 H23 120.0 . . ?
C23 C22 H22 120.0 . . ?
C21 C22 C23 120.0 . . ?
C21 C22 H22 120.0 . . ?
C22 C21 H21 120.0 . . ?
C22 C21 C20 120.0 . . ?
C20 C21 H21 120.0 . . ?
C19 C20 H20 120.0 . . ?
C21 C20 C19 120.0 . . ?
C21 C20 H20 120.0 . . ?

loop_
_geom_bond_atom_site_label_1
_geom_bond_atom_site_label_2
_geom_bond_distance
_geom_bond_site_symmetry_2
_geom_bond_publ_flag
N1 C8 1.3705(17) . ?
N1 C1 1.3628(18) . ?
N1 H1 0.906(19) . ?
C11 C12 1.3900 . ?
C11 C16 1.3900 . ?
C11 C9 1.485(5) . ?
C12 H12 0.9300 . ?
C12 C13 1.3900 . ?
C13 H13 0.9300 . ?
C13 C14 1.3900 . ?
C14 H14 0.9300 . ?
C14 C15 1.3900 . ?
C15 H15 0.9300 . ?
C15 C16 1.3900 . ?
C16 H16 0.9300 . ?
N3 C10 1.452(2) . ?
N3 H3A 0.82(3) . ?
N3 H3B 0.81(2) . ?
C8 C3 1.407(2) . ?
C8 C7 1.384(2) . ?
C3 C2 1.429(2) . ?
C3 C4 1.3981(19) . ?
C1 C2 1.3678(18) . ?
C1 C9 1.5044(19) . ?
C1 C17 1.604(18) . ?
C2 H2 0.9300 . ?
C9 H9 0.9800 . ?
C9 C10 1.530(3) . ?
C7 H7 0.9300 . ?
C7 C6 1.379(2) . ?
C4 H4 0.9300 . ?
C4 C5 1.377(3) . ?
C10 H10A 0.9700 . ?
C10 H10B 0.9700 . ?
C5 H5 0.9300 . ?
C5 C6 1.388(3) . ?
C6 H6 0.9300 . ?
C17 H17 0.9800 . ?
C17 C18 1.43(5) . ?
C17 C19 1.715(17) . ?
C18 H18A 0.9700 . ?
C18 H18B 0.9700 . ?
C18 N2 1.40(4) . ?
N2 H2A 0.8600 . ?
N2 H2B 0.8600 . ?
C19 C24 1.3900 . ?
C19 C20 1.3900 . ?
C24 H24 0.9300 . ?
C24 C23 1.3900 . ?
C23 H23 0.9300 . ?
C23 C22 1.3900 . ?
C22 H22 0.9300 . ?
C22 C21 1.3900 . ?
C21 H21 0.9300 . ?
C21 C20 1.3900 . ?
C20 H20 0.9300 . ?

loop_
_geom_torsion_atom_site_label_1
_geom_torsion_atom_site_label_2
_geom_torsion_atom_site_label_3
_geom_torsion_atom_site_label_4
_geom_torsion
_geom_torsion_site_symmetry_1
_geom_torsion_site_symmetry_2
_geom_torsion_site_symmetry_3
_geom_torsion_site_symmetry_4
_geom_torsion_publ_flag
N1 C8 C3 C2 -0.03(14) . . . . ?
N1 C8 C3 C4 179.78(12) . . . . ?
N1 C8 C7 C6 178.89(14) . . . . ?
N1 C1 C2 C3 -0.68(15) . . . . ?
N1 C1 C9 C11 -68.0(2) . . . . ?
N1 C1 C9 C10 166.88(14) . . . . ?
N1 C1 C17 C18 89.9(19) . . . . ?
N1 C1 C17 C19 -18(3) . . . . ?
C11 C12 C13 C14 0.0 . . . . ?
C11 C9 C10 N3 64.6(3) . . . . ?
C12 C11 C16 C15 0.0 . . . . ?
C12 C11 C9 C1 138.6(6) . . . . ?
C12 C11 C9 C10 -97.9(6) . . . . ?
C12 C13 C14 C15 0.0 . . . . ?
C13 C14 C15 C16 0.0 . . . . ?
C14 C15 C16 C11 0.0 . . . . ?
C16 C11 C12 C13 0.0 . . . . ?
C16 C11 C9 C1 -42.1(6) . . . . ?
C16 C11 C9 C10 81.4(6) . . . . ?
C8 N1 C1 C2 0.68(15) . . . . ?
C8 N1 C1 C9 179.65(11) . . . . ?
C8 N1 C1 C17 158.8(18) . . . . ?
C8 C3 C2 C1 0.43(15) . . . . ?
C8 C3 C4 C5 1.3(2) . . . . ?
C8 C7 C6 C5 0.7(3) . . . . ?
C3 C8 C7 C6 0.6(2) . . . . ?
C3 C4 C5 C6 -0.2(3) . . . . ?
C1 N1 C8 C3 -0.39(14) . . . . ?
C1 N1 C8 C7 -178.90(14) . . . . ?
C1 C9 C10 N3 -171.63(16) . . . . ?
C1 C17 C18 N2 -53(2) . . . . ?
C1 C17 C19 C24 -97.9(15) . . . . ?
C1 C17 C19 C20 93.6(18) . . . . ?
C2 C3 C4 C5 -178.92(16) . . . . ?
C2 C1 C9 C11 110.7(3) . . . . ?
C2 C1 C9 C10 -14.4(2) . . . . ?
C2 C1 C17 C18 -112(2) . . . . ?
C2 C1 C17 C19 140.6(11) . . . . ?
C9 C11 C12 C13 179.4(4) . . . . ?
C9 C11 C16 C15 -179.3(5) . . . . ?
C9 C1 C2 C3 -179.43(13) . . . . ?
C7 C8 C3 C2 178.62(13) . . . . ?
C7 C8 C3 C4 -1.6(2) . . . . ?
C4 C3 C2 C1 -179.34(15) . . . . ?
C4 C5 C6 C7 -0.9(3) . . . . ?
C17 C1 C2 C3 -167.0(9) . . . . ?
C17 C19 C24 C23 -172.4(8) . . . . ?
C17 C19 C20 C21 166.8(14) . . . . ?
C18 C17 C19 C24 158.2(18) . . . . ?
C18 C17 C19 C20 -10(3) . . . . ?
C19 C17 C18 N2 51.6(18) . . . . ?
C19 C24 C23 C22 0.0 . . . . ?
C24 C19 C20 C21 0.0 . . . . ?
C24 C23 C22 C21 0.0 . . . . ?
C23 C22 C21 C20 0.0 . . . . ?
C22 C21 C20 C19 0.0 . . . . ?
C20 C19 C24 C23 0.0 . . . . ?

loop_
_exptl_oxdiff_crystal_face_indexfrac_h
_exptl_oxdiff_crystal_face_indexfrac_k
_exptl_oxdiff_crystal_face_indexfrac_l
_exptl_oxdiff_crystal_face_x
_exptl_oxdiff_crystal_face_y
_exptl_oxdiff_crystal_face_z
-2.1954 0.1280 12.0058 0.2325 0.9725 0.0109
-7.5448 -0.0681 0.1307 -0.8348 0.5110 -0.2050
-0.8664 7.4616 -1.1857 0.0874 -0.0510 -0.9949
2.2824 -4.8951 8.7650 0.4472 0.4696 0.7612
0.9188 -7.1943 -3.4595 -0.2561 -0.2735 0.9272
-1.7552 -0.3127 -12.1947 -0.6843 -0.7222 -0.1009
-2.2495 5.5011 -7.7337 -0.3843 -0.4030 -0.8306
-2.0225 6.7319 -4.5644 -0.1964 -0.2042 -0.9590
-0.2297 -6.5728 6.1535 0.0137 0.4629 0.8863
2.6498 -6.9433 -2.1695 -0.0054 -0.3006 0.9537
3.6761 -0.0705 -10.9601 -0.0251 -0.9992 0.0317
0.1049 6.6716 -5.8616 -0.0130 -0.4348 -0.9004
7.5252 -0.5529 -0.0147 0.8180 -0.4995 0.2853
5.1424 0.7003 9.1092 0.9510 0.2830 0.1243
-6.5271 0.2035 6.2885 -0.4711 0.8665 -0.1649
-3.3415 -6.6180 -2.3307 -0.6670 0.0855 0.7401
-6.9494 -0.2273 -4.8733 -0.9705 0.1273 -0.2050
-1.1986 0.8437 -12.3114 -0.5914 -0.7714 -0.2349
7.1450 -2.0754 -2.0891 0.6472 -0.6116 0.4551
7.0854 1.8479 -3.0297 0.7247 -0.6866 -0.0591
